data_7043674
loop_
_publ_author_name
'Skoch, Karel'
'Cisarova, Ivana'
'Schulz, Jiri'
'Siemeling, Ulrich'
'Stepnicka, Petr'

_publ_section_title
;
 Synthesis and characterization of
 1'-(diphenylphosphino)-1-isocyanoferrocene, an organometallic ligand
 combining two different soft donor moieties, and its Group 11 metal
 complexes
;
_journal_name_full 'Dalton Trans.'
_journal_paper_doi 10.1039/C7DT02336G
_journal_year 2017
_chemical_formula_moiety 'C22 H21 B Fe N3 P'
_chemical_formula_sum 'C22 H21 B Fe N3 P'
_chemical_formula_weight 425.05
_chemical_name_systematic
; 
 ? 
;
_space_group_crystal_system monoclinic
_space_group_IT_number 14
_space_group_name_Hall '-P 2ybc'
_space_group_name_H-M_alt 'P 1 21/c 1'
_symmetry_space_group_name_Hall '-P 2ybc'
_symmetry_space_group_name_H-M 'P 1 21/c 1'
_atom_sites_solution_hydrogens geom
_atom_sites_solution_primary direct
_atom_sites_solution_secondary difmap
_audit_creation_method SHELXL-97
_audit_update_record
;
2017-06-26 deposited with the CCDC.
2017-07-17 downloaded from the CCDC.
;
_cell_angle_alpha 90.00
_cell_angle_beta 92.8551(8)
_cell_angle_gamma 90.00
_cell_formula_units_Z 4
_cell_length_a 9.9966(2)
_cell_length_b 15.9714(4)
_cell_length_c 12.5443(3)
_cell_measurement_reflns_used 9018
_cell_measurement_temperature 150(2)
_cell_measurement_theta_max 27.50
_cell_measurement_theta_min 2.85
_cell_volume 2000.33(8)
_computing_cell_refinement 'Bruker SAINT'
_computing_data_collection 'Bruker APEX2'
_computing_data_reduction 'Bruker SAINT'
_computing_molecular_graphics 'PLATON (Spek, 2003)'
_computing_publication_material 'PLATON (Spek, 2003)'
_computing_structure_refinement 'SHELXL-97 (Sheldrick, 2008)'
_computing_structure_solution 'SHELXS-97 (Sheldrick, 2008)'
_diffrn_ambient_temperature 150(2)
_diffrn_measured_fraction_theta_full 0.998
_diffrn_measured_fraction_theta_max 0.998
_diffrn_measurement_device_type 'Bruker APEX-II CCD'
_diffrn_measurement_method '\f and \w scans'
_diffrn_radiation_monochromator graphite
_diffrn_radiation_source 'fine-focus sealed tube'
_diffrn_radiation_type MoK\a
_diffrn_radiation_wavelength 0.71073
_diffrn_reflns_av_R_equivalents 0.0169
_diffrn_reflns_av_sigmaI/netI 0.0180
_diffrn_reflns_limit_h_max 12
_diffrn_reflns_limit_h_min -11
_diffrn_reflns_limit_k_max 13
_diffrn_reflns_limit_k_min -20
_diffrn_reflns_limit_l_max 14
_diffrn_reflns_limit_l_min -16
_diffrn_reflns_number 13324
_diffrn_reflns_theta_full 27.50
_diffrn_reflns_theta_max 27.50
_diffrn_reflns_theta_min 2.04
_exptl_absorpt_coefficient_mu 0.846
_exptl_absorpt_correction_T_max 0.756
_exptl_absorpt_correction_T_min 0.649
_exptl_absorpt_correction_type multi-scan
_exptl_absorpt_process_details 'SADABS V2014/5 (Bruker AXS Inc.)'
_exptl_crystal_colour orange
_exptl_crystal_density_diffrn 1.411
_exptl_crystal_density_method 'not measured'
_exptl_crystal_description prism
_exptl_crystal_F_000 880
_exptl_crystal_size_max 0.56
_exptl_crystal_size_mid 0.52
_exptl_crystal_size_min 0.35
_refine_diff_density_max 0.702
_refine_diff_density_min -0.593
_refine_diff_density_rms 0.065
_refine_ls_extinction_method none
_refine_ls_goodness_of_fit_ref 1.059
_refine_ls_hydrogen_treatment constr
_refine_ls_matrix_type full
_refine_ls_number_parameters 253
_refine_ls_number_reflns 4583
_refine_ls_number_restraints 0
_refine_ls_restrained_S_all 1.059
_refine_ls_R_factor_all 0.0379
_refine_ls_R_factor_gt 0.0341
_refine_ls_shift/su_max 0.001
_refine_ls_shift/su_mean 0.000
_refine_ls_structure_factor_coef Fsqd
_refine_ls_weighting_details 'calc w=1/[\s^2^(Fo^2^)+(0.0514P)^2^+1.6449P] where P=(Fo^2^+2Fc^2^)/3'
_refine_ls_weighting_scheme calc
_refine_ls_wR_factor_gt 0.0963
_refine_ls_wR_factor_ref 0.0996
_reflns_number_gt 4147
_reflns_number_total 4583
_reflns_threshold_expression >2sigma(I)
_cod_data_source_file c7dt02336g2.cif
_cod_data_source_block ks418
_cod_database_code 7043674

loop_
_symmetry_equiv_pos_as_xyz
'x, y, z'
'-x, y+1/2, -z+1/2'
'-x, -y, -z'
'x, -y-1/2, z-1/2'

loop_
_atom_site_label
_atom_site_type_symbol
_atom_site_fract_x
_atom_site_fract_y
_atom_site_fract_z
_atom_site_U_iso_or_equiv
_atom_site_adp_type
_atom_site_occupancy
_atom_site_symmetry_multiplicity
_atom_site_calc_flag
_atom_site_refinement_flags
Fe Fe 0.94916(3) 0.166900(16) 0.116400(19) 0.02195(9) Uani 1 1 d .
P P 0.72369(4) 0.03112(3) 0.22127(3) 0.01976(11) Uani 1 1 d .
N1 N 0.9287(2) 0.36010(14) 0.1493(2) 0.0506(5) Uani 1 1 d .
N2 N 0.8250(2) 0.38065(14) 0.19637(18) 0.0490(5) Uani 1 1 d .
N3 N 0.7413(3) 0.40622(17) 0.2432(2) 0.0580(6) Uani 1 1 d .
B B 0.6902(3) -0.05166(15) 0.11158(18) 0.0322(5) Uani 1 1 d .
H1B H 0.5856 -0.0702 0.1197 0.039 Uiso 1 1 d R
H2B H 0.7051 -0.0230 0.0348 0.039 Uiso 1 1 d R
H3B H 0.7555 -0.1005 0.1323 0.039 Uiso 1 1 d R
C1 C 0.9139(3) 0.29016(13) 0.07961(18) 0.0375(5) Uani 1 1 d .
C2 C 1.0178(2) 0.25729(15) 0.01839(19) 0.0416(5) Uani 1 1 d .
H2 H 1.1076 0.2768 0.0182 0.050 Uiso 1 1 calc R
C3 C 0.9614(3) 0.18927(15) -0.04271(17) 0.0414(5) Uani 1 1 d .
H3 H 1.0067 0.1552 -0.0915 0.050 Uiso 1 1 calc R
C4 C 0.8257(3) 0.18195(15) -0.01718(17) 0.0394(5) Uani 1 1 d .
H4 H 0.7639 0.1419 -0.0464 0.047 Uiso 1 1 calc R
C5 C 0.7971(2) 0.24330(14) 0.05808(18) 0.0379(5) Uani 1 1 d .
H5 H 0.7134 0.2517 0.0891 0.045 Uiso 1 1 calc R
C6 C 0.88704(17) 0.07664(11) 0.21807(13) 0.0201(3) Uani 1 1 d .
C7 C 0.94070(18) 0.14758(12) 0.27622(14) 0.0234(4) Uani 1 1 d .
H7 H 0.8940 0.1815 0.3243 0.028 Uiso 1 1 calc R
C8 C 1.07630(19) 0.15804(13) 0.24894(15) 0.0283(4) Uani 1 1 d .
H8 H 1.1361 0.2001 0.2761 0.034 Uiso 1 1 calc R
C9 C 1.10686(19) 0.09483(13) 0.17415(16) 0.0297(4) Uani 1 1 d .
H9 H 1.1905 0.0875 0.1426 0.036 Uiso 1 1 calc R
C10 C 0.99120(19) 0.04451(12) 0.15470(15) 0.0253(4) Uani 1 1 d .
H10 H 0.9840 -0.0022 0.1079 0.030 Uiso 1 1 calc R
C12 C 0.71093(18) -0.01221(11) 0.35415(14) 0.0214(3) Uani 1 1 d .
C13 C 0.8125(2) -0.00631(13) 0.43373(16) 0.0308(4) Uani 1 1 d .
H13 H 0.8935 0.0219 0.4199 0.037 Uiso 1 1 calc R
C14 C 0.7955(2) -0.04171(14) 0.53380(17) 0.0343(5) Uani 1 1 d .
H14 H 0.8647 -0.0373 0.5882 0.041 Uiso 1 1 calc R
C15 C 0.6780(2) -0.08329(13) 0.55396(16) 0.0317(4) Uani 1 1 d .
H15 H 0.6667 -0.1076 0.6220 0.038 Uiso 1 1 calc R
C16 C 0.5776(2) -0.08935(14) 0.47540(16) 0.0352(5) Uani 1 1 d .
H16 H 0.4971 -0.1179 0.4895 0.042 Uiso 1 1 calc R
C17 C 0.5931(2) -0.05397(13) 0.37558(16) 0.0303(4) Uani 1 1 d .
H17 H 0.5231 -0.0583 0.3218 0.036 Uiso 1 1 calc R
C18 C 0.60396(17) 0.11641(11) 0.21820(14) 0.0223(3) Uani 1 1 d .
C19 C 0.60126(19) 0.17397(11) 0.30230(16) 0.0259(4) Uani 1 1 d .
H19 H 0.6629 0.1687 0.3621 0.031 Uiso 1 1 calc R
C20 C 0.5086(2) 0.23861(13) 0.29829(19) 0.0345(5) Uani 1 1 d .
H20 H 0.5071 0.2780 0.3550 0.041 Uiso 1 1 calc R
C21 C 0.4179(2) 0.24573(14) 0.2110(2) 0.0404(5) Uani 1 1 d .
H21 H 0.3536 0.2896 0.2088 0.048 Uiso 1 1 calc R
C22 C 0.4208(2) 0.18952(15) 0.1279(2) 0.0394(5) Uani 1 1 d .
H22 H 0.3594 0.1953 0.0681 0.047 Uiso 1 1 calc R
C23 C 0.51334(19) 0.12434(13) 0.13093(17) 0.0303(4) Uani 1 1 d .
H23 H 0.5146 0.0854 0.0737 0.036 Uiso 1 1 calc R

loop_
_atom_site_aniso_label
_atom_site_aniso_U_11
_atom_site_aniso_U_22
_atom_site_aniso_U_33
_atom_site_aniso_U_23
_atom_site_aniso_U_13
_atom_site_aniso_U_12
Fe 0.02549(15) 0.02186(15) 0.01848(14) 0.00597(9) 0.00101(10) 0.00034(9)
P 0.0220(2) 0.0192(2) 0.0182(2) -0.00154(15) 0.00202(16) -0.00199(16)
N1 0.0462(12) 0.0397(11) 0.0661(14) 0.0016(10) 0.0036(10) -0.0012(9)
N2 0.0576(13) 0.0410(11) 0.0484(12) 0.0067(9) 0.0023(10) 0.0048(10)
N3 0.0610(15) 0.0593(15) 0.0545(14) -0.0018(11) 0.0105(12) 0.0106(12)
B 0.0407(13) 0.0285(11) 0.0275(11) -0.0100(9) 0.0028(9) -0.0072(9)
C1 0.0539(13) 0.0251(10) 0.0328(11) 0.0107(8) -0.0029(10) 0.0045(9)
C2 0.0422(12) 0.0407(12) 0.0417(12) 0.0270(10) 0.0010(10) -0.0058(10)
C3 0.0638(15) 0.0394(12) 0.0218(9) 0.0140(9) 0.0091(10) 0.0113(11)
C4 0.0517(14) 0.0382(11) 0.0269(10) 0.0112(9) -0.0129(9) -0.0016(10)
C5 0.0412(12) 0.0381(11) 0.0337(11) 0.0133(9) -0.0048(9) 0.0105(9)
C6 0.0229(8) 0.0208(8) 0.0167(7) 0.0042(6) 0.0019(6) -0.0003(6)
C7 0.0245(9) 0.0275(9) 0.0181(8) 0.0027(7) 0.0001(7) -0.0043(7)
C8 0.0234(9) 0.0355(10) 0.0256(9) 0.0100(8) -0.0036(7) -0.0068(7)
C9 0.0209(9) 0.0360(10) 0.0327(10) 0.0138(8) 0.0055(7) 0.0041(8)
C10 0.0283(9) 0.0229(8) 0.0253(9) 0.0063(7) 0.0064(7) 0.0055(7)
C12 0.0245(8) 0.0177(8) 0.0224(8) -0.0001(6) 0.0055(7) 0.0004(6)
C13 0.0241(9) 0.0371(11) 0.0312(10) 0.0131(8) 0.0020(7) -0.0018(8)
C14 0.0287(10) 0.0420(12) 0.0319(10) 0.0142(9) -0.0014(8) 0.0003(8)
C15 0.0382(11) 0.0297(10) 0.0282(10) 0.0086(8) 0.0103(8) 0.0006(8)
C16 0.0376(11) 0.0391(11) 0.0297(10) 0.0004(8) 0.0099(8) -0.0154(9)
C17 0.0318(10) 0.0351(10) 0.0242(9) -0.0035(8) 0.0041(7) -0.0116(8)
C18 0.0208(8) 0.0219(8) 0.0244(8) 0.0023(7) 0.0032(7) -0.0030(6)
C19 0.0266(9) 0.0242(9) 0.0273(9) 0.0007(7) 0.0068(7) -0.0019(7)
C20 0.0345(11) 0.0240(9) 0.0465(12) -0.0002(8) 0.0168(9) -0.0013(8)
C21 0.0261(10) 0.0288(10) 0.0672(16) 0.0148(10) 0.0127(10) 0.0043(8)
C22 0.0236(10) 0.0397(12) 0.0542(14) 0.0158(10) -0.0052(9) -0.0022(9)
C23 0.0254(9) 0.0314(10) 0.0336(10) 0.0037(8) -0.0031(8) -0.0056(8)

loop_
_atom_type_symbol
_atom_type_description
_atom_type_scat_dispersion_real
_atom_type_scat_dispersion_imag
_atom_type_scat_source
C C 0.0033 0.0016 'International Tables Vol C Tables 4.2.6.8 and 6.1.1.4'
H H 0.0000 0.0000 'International Tables Vol C Tables 4.2.6.8 and 6.1.1.4'
B B 0.0013 0.0007 'International Tables Vol C Tables 4.2.6.8 and 6.1.1.4'
N N 0.0061 0.0033 'International Tables Vol C Tables 4.2.6.8 and 6.1.1.4'
P P 0.1023 0.0942 'International Tables Vol C Tables 4.2.6.8 and 6.1.1.4'
Fe Fe 0.3463 0.8444 'International Tables Vol C Tables 4.2.6.8 and 6.1.1.4'

loop_
_geom_angle_atom_site_label_1
_geom_angle_atom_site_label_2
_geom_angle_atom_site_label_3
_geom_angle
C7 Fe C3 178.26(9)
C7 Fe C2 137.22(9)
C3 Fe C2 41.07(10)
C7 Fe C6 41.28(7)
C3 Fe C6 140.42(9)
C2 Fe C6 177.81(8)
C7 Fe C4 140.55(9)
C3 Fe C4 40.53(10)
C2 Fe C4 68.29(10)
C6 Fe C4 113.88(8)
C7 Fe C8 40.85(7)
C3 Fe C8 137.97(9)
C2 Fe C8 108.96(9)
C6 Fe C8 68.88(7)
C4 Fe C8 177.02(9)
C7 Fe C1 110.65(8)
C3 Fe C1 68.21(9)
C2 Fe C1 40.76(10)
C6 Fe C1 139.89(8)
C4 Fe C1 67.19(9)
C8 Fe C1 110.03(9)
C7 Fe C10 69.07(8)
C3 Fe C10 112.02(9)
C2 Fe C10 138.18(9)
C6 Fe C10 41.07(7)
C4 Fe C10 114.34(9)
C8 Fe C10 68.42(8)
C1 Fe C10 178.03(9)
C7 Fe C9 68.67(8)
C3 Fe C9 111.17(9)
C2 Fe C9 109.52(9)
C6 Fe C9 68.66(7)
C4 Fe C9 140.88(9)
C8 Fe C9 40.57(9)
C1 Fe C9 137.59(9)
C10 Fe C9 40.44(8)
C7 Fe C5 112.00(9)
C3 Fe C5 68.07(10)
C2 Fe C5 68.28(9)
C6 Fe C5 113.52(8)
C4 Fe C5 39.93(10)
C8 Fe C5 138.46(9)
C1 Fe C5 39.93(10)
C10 Fe C5 142.04(9)
C9 Fe C5 177.49(9)
C6 P C18 107.24(8)
C6 P C12 106.34(8)
C18 P C12 103.27(8)
C6 P B 112.90(9)
C18 P B 114.19(10)
C12 P B 112.14(9)
N2 N1 C1 115.4(2)
N3 N2 N1 172.1(3)
P B H1B 104.6
P B H2B 108.6
H1B B H2B 111.7
P B H3B 104.6
H1B B H3B 111.4
H2B B H3B 115.2
C5 C1 N1 126.8(2)
C5 C1 C2 108.8(2)
N1 C1 C2 124.4(2)
C5 C1 Fe 70.28(12)
N1 C1 Fe 127.22(16)
C2 C1 Fe 69.20(12)
C1 C2 C3 106.9(2)
C1 C2 Fe 70.04(12)
C3 C2 Fe 69.46(12)
C1 C2 H2 126.6
C3 C2 H2 126.6
Fe C2 H2 125.5
C4 C3 C2 107.4(2)
C4 C3 Fe 70.03(12)
C2 C3 Fe 69.47(12)
C4 C3 H3 126.3
C2 C3 H3 126.3
Fe C3 H3 125.8
C5 C4 C3 109.0(2)
C5 C4 Fe 70.41(12)
C3 C4 Fe 69.44(12)
C5 C4 H4 125.5
C3 C4 H4 125.5
Fe C4 H4 126.2
C4 C5 C1 107.9(2)
C4 C5 Fe 69.66(13)
C1 C5 Fe 69.79(12)
C4 C5 H5 126.0
C1 C5 H5 126.0
Fe C5 H5 126.1
C10 C6 C7 107.46(16)
C10 C6 P 123.70(14)
C7 C6 P 128.82(13)
C10 C6 Fe 69.82(10)
C7 C6 Fe 69.08(10)
P C6 Fe 127.38(9)
C8 C7 C6 107.83(17)
C8 C7 Fe 70.04(10)
C6 C7 Fe 69.64(10)
C8 C7 H7 126.1
C6 C7 H7 126.1
Fe C7 H7 125.8
C9 C8 C7 108.27(17)
C9 C8 Fe 70.01(11)
C7 C8 Fe 69.11(10)
C9 C8 H8 125.9
C7 C8 H8 125.9
Fe C8 H8 126.6
C10 C9 C8 108.40(16)
C10 C9 Fe 69.66(10)
C8 C9 Fe 69.42(11)
C10 C9 H9 125.8
C8 C9 H9 125.8
Fe C9 H9 126.7
C9 C10 C6 108.03(17)
C9 C10 Fe 69.90(11)
C6 C10 Fe 69.11(10)
C9 C10 H10 126.0
C6 C10 H10 126.0
Fe C10 H10 126.6
C13 C12 C17 119.23(17)
C13 C12 P 123.44(14)
C17 C12 P 117.33(14)
C12 C13 C14 120.08(18)
C12 C13 H13 120.0
C14 C13 H13 120.0
C15 C14 C13 120.1(2)
C15 C14 H14 119.9
C13 C14 H14 119.9
C16 C15 C14 119.92(18)
C16 C15 H15 120.0
C14 C15 H15 120.0
C15 C16 C17 120.51(18)
C15 C16 H16 119.7
C17 C16 H16 119.7
C16 C17 C12 120.16(19)
C16 C17 H17 119.9
C12 C17 H17 119.9
C23 C18 C19 119.78(18)
C23 C18 P 119.24(14)
C19 C18 P 120.98(14)
C20 C19 C18 119.96(19)
C20 C19 H19 120.0
C18 C19 H19 120.0
C19 C20 C21 119.9(2)
C19 C20 H20 120.1
C21 C20 H20 120.1
C22 C21 C20 120.3(2)
C22 C21 H21 119.8
C20 C21 H21 119.8
C21 C22 C23 120.4(2)
C21 C22 H22 119.8
C23 C22 H22 119.8
C18 C23 C22 119.7(2)
C18 C23 H23 120.2
C22 C23 H23 120.2

loop_
_geom_bond_atom_site_label_1
_geom_bond_atom_site_label_2
_geom_bond_distance
Fe C7 2.0344(17)
Fe C3 2.037(2)
Fe C2 2.037(2)
Fe C6 2.0419(16)
Fe C4 2.045(2)
Fe C8 2.0468(19)
Fe C1 2.049(2)
Fe C10 2.0514(18)
Fe C9 2.0545(19)
Fe C5 2.055(2)
P C6 1.7898(18)
P C18 1.8125(18)
P C12 1.8151(18)
P B 1.925(2)
N1 N2 1.261(3)
N1 C1 1.422(3)
N2 N3 1.123(3)
B H1B 1.0962
B H2B 1.0838
B H3B 1.0412
C1 C5 1.401(3)
C1 C2 1.423(4)
C2 C3 1.429(4)
C2 H2 0.9500
C3 C4 1.414(4)
C3 H3 0.9500
C4 C5 1.400(3)
C4 H4 0.9500
C5 H5 0.9500
C6 C10 1.436(2)
C6 C7 1.437(2)
C7 C8 1.424(3)
C7 H7 0.9500
C8 C9 1.422(3)
C8 H8 0.9500
C9 C10 1.419(3)
C9 H9 0.9500
C10 H10 0.9500
C12 C13 1.391(3)
C12 C17 1.391(3)
C13 C14 1.395(3)
C13 H13 0.9500
C14 C15 1.383(3)
C14 H14 0.9500
C15 C16 1.374(3)
C15 H15 0.9500
C16 C17 1.389(3)
C16 H16 0.9500
C17 H17 0.9500
C18 C23 1.392(3)
C18 C19 1.401(3)
C19 C20 1.386(3)
C19 H19 0.9500
C20 C21 1.391(3)
C20 H20 0.9500
C21 C22 1.378(4)
C21 H21 0.9500
C22 C23 1.392(3)
C22 H22 0.9500
C23 H23 0.9500
